data_7244790
loop_
_publ_author_name
'Scheepers, Matthew C.'
'Fernandes, Manuel A.'
'Lemmerer, Andreas'

_publ_section_title
;
 Chains or rings? Polymorphism of an isoniazid derivative derivatized with
 diacetone alcohol
;
_journal_issue 19
_journal_name_full 'RSC Advances'
_journal_page_first 11658
_journal_page_last 11664
_journal_paper_doi 10.1039/D2RA02057B
_journal_volume 12
_journal_year 2022
_chemical_formula_moiety 'C12  H17  N3  O2'
_chemical_formula_sum 'C12 H17 N3 O2'
_chemical_formula_weight 235.28
_space_group_IT_number 14
_space_group_name_Hall '-P 2ybc'
_space_group_name_H-M_alt 'P 1 21/c 1'
_symmetry_cell_setting monoclinic
_symmetry_Int_Tables_number 14
_symmetry_space_group_name_Hall '-P 2ybc'
_symmetry_space_group_name_H-M 'P 1 21/c 1'
_atom_sites_solution_hydrogens mixed
_atom_sites_solution_primary dual
_atom_sites_solution_secondary dual
_audit_conform_dict_location ftp://ftp.iucr.org/pub/cif_core.dic
_audit_conform_dict_name cif_core.dic
_audit_conform_dict_version 2.4.5
_audit_creation_date 2021-05-19T13:08:15-00:00
_audit_creation_method 'WinGX routine CIF_UPDATE'
_audit_update_record
;
2022-01-10 deposited with the CCDC.	2022-04-04 downloaded from the CCDC.
;
_cell_angle_alpha 90
_cell_angle_beta 92.3570(10)
_cell_angle_gamma 90
_cell_formula_units_Z 4
_cell_length_a 9.2041(2)
_cell_length_b 11.1274(3)
_cell_length_c 11.9383(3)
_cell_measurement_reflns_used 9928
_cell_measurement_temperature 173(2)
_cell_measurement_theta_max 24.88
_cell_measurement_theta_min 2.21
_cell_measurement_wavelength 0.71073
_cell_volume 1221.66(5)
_computing_molecular_graphics 'Ortep for Windows (Farrugia, 2012)'
_computing_publication_material 'WinGX publication routines (Farrugia, 2012)'
_computing_structure_refinement 'SHELXL-2018/3 (Sheldrick, 2018)'
_computing_structure_solution 'SHELXT-2018/2 (Sheldrick, 2015)'
_diffrn_ambient_temperature 173(2)
_diffrn_measured_fraction_theta_full 1
_diffrn_measured_fraction_theta_max 0.992
_diffrn_measurement_device_type 'Bruker APEX-II CCD'
_diffrn_measurement_method '\f and \w scans'
_diffrn_radiation_probe x-ray
_diffrn_radiation_type MoK\a
_diffrn_radiation_wavelength 0.71073
_diffrn_reflns_av_R_equivalents 0.0395
_diffrn_reflns_av_unetI/netI 0.0242
_diffrn_reflns_Laue_measured_fraction_full 1
_diffrn_reflns_Laue_measured_fraction_max 0.992
_diffrn_reflns_limit_h_max 12
_diffrn_reflns_limit_h_min -12
_diffrn_reflns_limit_k_max 14
_diffrn_reflns_limit_k_min -14
_diffrn_reflns_limit_l_max 15
_diffrn_reflns_limit_l_min -15
_diffrn_reflns_number 50485
_diffrn_reflns_point_group_measured_fraction_full 1
_diffrn_reflns_point_group_measured_fraction_max 0.992
_diffrn_reflns_theta_full 25.242
_diffrn_reflns_theta_max 28.33
_diffrn_reflns_theta_min 2.215
_diffrn_standards_number 0
_exptl_absorpt_coefficient_mu 0.089
_exptl_absorpt_correction_type none
_exptl_crystal_colour colourless
_exptl_crystal_density_diffrn 1.279
_exptl_crystal_density_method 'not measured'
_exptl_crystal_description Plate
_exptl_crystal_F_000 504
_exptl_crystal_recrystallization_method 'Re-crystallisation from solvent'
_exptl_crystal_size_max 0.528
_exptl_crystal_size_mid 0.495
_exptl_crystal_size_min 0.228
_refine_diff_density_max 0.24
_refine_diff_density_min -0.218
_refine_diff_density_rms 0.041
_refine_ls_extinction_method none
_refine_ls_goodness_of_fit_ref 1.066
_refine_ls_hydrogen_treatment mixed
_refine_ls_matrix_type full
_refine_ls_number_constraints 0
_refine_ls_number_parameters 165
_refine_ls_number_reflns 3029
_refine_ls_number_restraints 0
_refine_ls_restrained_S_all 1.066
_refine_ls_R_factor_all 0.0578
_refine_ls_R_factor_gt 0.0382
_refine_ls_shift/su_max 0
_refine_ls_shift/su_mean 0
_refine_ls_structure_factor_coef Fsqd
_refine_ls_weighting_details 'w=1/[\s^2^(Fo^2^)+(0.0429P)^2^+0.2553P] where P=(Fo^2^+2Fc^2^)/3'
_refine_ls_weighting_scheme calc
_refine_ls_wR_factor_gt 0.0896
_refine_ls_wR_factor_ref 0.0987
_reflns_Friedel_coverage 0
_reflns_number_gt 2286
_reflns_number_total 3029
_reflns_threshold_expression 'I > 2\s(I)'
_cod_data_source_file d2ra02057b4.cif
_cod_data_source_block iz4h4m2pFormII
_cod_original_sg_symbol_H-M 'P 21/c'
_cod_database_code 7244790
_shelx_estimated_absorpt_t_min 0.938
_shelx_estimated_absorpt_t_max 0.98

loop_
_symmetry_equiv_pos_as_xyz
'x, y, z'
'-x, y+1/2, -z+1/2'
'-x, -y, -z'
'x, -y-1/2, z-1/2'

loop_
_atom_site_label
_atom_site_type_symbol
_atom_site_fract_x
_atom_site_fract_y
_atom_site_fract_z
_atom_site_U_iso_or_equiv
_atom_site_adp_type
_atom_site_occupancy
_atom_site_site_symmetry_order
_atom_site_calc_flag
_atom_site_refinement_flags_posn
_atom_site_refinement_flags_adp
_atom_site_refinement_flags_occupancy
_atom_site_disorder_assembly
_atom_site_disorder_group
C1 C 0.35199(13) 0.42273(11) 0.52834(10) 0.0283(3) Uani 1 1 d . . . . .
H1 H 0.322046 0.50207 0.545596 0.034 Uiso 1 1 calc R U . . .
C2 C 0.43385(12) 0.36021(10) 0.60882(10) 0.0251(3) Uani 1 1 d . . . . .
H2 H 0.460686 0.3965 0.678671 0.03 Uiso 1 1 calc R U . . .
C3 C 0.47609(12) 0.24306(10) 0.58535(9) 0.0222(2) Uani 1 1 d . . . . .
C4 C 0.43223(12) 0.19421(10) 0.48212(9) 0.0240(3) Uani 1 1 d . . . . .
H4 H 0.45607 0.113658 0.463956 0.029 Uiso 1 1 calc R U . . .
C5 C 0.35355(12) 0.26491(11) 0.40669(10) 0.0268(3) Uani 1 1 d . . . . .
H5 H 0.326761 0.23152 0.335566 0.032 Uiso 1 1 calc R U . . .
C6 C 0.56296(12) 0.16687(10) 0.66779(9) 0.0240(3) Uani 1 1 d . . . . .
C7 C 0.82249(12) 0.24211(10) 0.87895(9) 0.0243(3) Uani 1 1 d . . . . .
C8 C 0.92894(14) 0.18050(11) 0.95841(11) 0.0335(3) Uani 1 1 d . . . . .
H8A H 0.933854 0.094931 0.939504 0.05 Uiso 1 1 calc R U . . .
H8B H 0.897176 0.189488 1.035312 0.05 Uiso 1 1 calc R U . . .
H8C H 1.025265 0.216849 0.952292 0.05 Uiso 1 1 calc R U . . .
C9 C 0.80512(12) 0.37672(10) 0.89049(9) 0.0250(3) Uani 1 1 d . . . . .
H9A H 0.840522 0.399976 0.966865 0.03 Uiso 1 1 calc R U . . .
H9B H 0.700012 0.395676 0.884238 0.03 Uiso 1 1 calc R U . . .
C10 C 0.88336(12) 0.45572(10) 0.80574(9) 0.0235(3) Uani 1 1 d . . . . .
C11 C 1.04238(13) 0.42113(11) 0.79780(11) 0.0323(3) Uani 1 1 d . . . . .
H11A H 1.049135 0.339025 0.768778 0.048 Uiso 1 1 calc R U . . .
H11B H 1.090713 0.425389 0.872389 0.048 Uiso 1 1 calc R U . . .
H11C H 1.089816 0.476676 0.747125 0.048 Uiso 1 1 calc R U . . .
C12 C 0.86915(15) 0.58701(11) 0.83792(11) 0.0329(3) Uani 1 1 d . . . . .
H12A H 0.917015 0.637196 0.782946 0.049 Uiso 1 1 calc R U . . .
H12B H 0.915264 0.600031 0.91238 0.049 Uiso 1 1 calc R U . . .
H12C H 0.766002 0.608575 0.839195 0.049 Uiso 1 1 calc R U . . .
N1 N 0.31264(11) 0.37794(9) 0.42779(9) 0.0292(2) Uani 1 1 d . . . . .
N2 N 0.65569(11) 0.23155(9) 0.73464(8) 0.0256(2) Uani 1 1 d . . . . .
N3 N 0.75076(10) 0.17317(9) 0.81029(8) 0.0266(2) Uani 1 1 d . . . . .
O1 O 0.54576(10) 0.05782(7) 0.67247(7) 0.0349(2) Uani 1 1 d . . . . .
O2 O 0.81228(10) 0.43582(7) 0.69760(7) 0.0289(2) Uani 1 1 d . . . . .
H2A H 0.6771(15) 0.3075(14) 0.7158(12) 0.037(4) Uiso 1 1 d . . . . .
H2B H 0.779(2) 0.5036(17) 0.6662(14) 0.064(5) Uiso 1 1 d . . . . .

loop_
_atom_site_aniso_label
_atom_site_aniso_U_11
_atom_site_aniso_U_22
_atom_site_aniso_U_33
_atom_site_aniso_U_23
_atom_site_aniso_U_13
_atom_site_aniso_U_12
C1 0.0283(6) 0.0217(6) 0.0347(7) -0.0012(5) -0.0029(5) 0.0015(5)
C2 0.0285(6) 0.0222(6) 0.0244(6) -0.0027(5) -0.0027(5) -0.0020(5)
C3 0.0216(5) 0.0206(5) 0.0244(6) 0.0009(4) -0.0006(4) -0.0035(4)
C4 0.0242(6) 0.0217(6) 0.0261(6) -0.0032(4) 0.0002(5) -0.0023(4)
C5 0.0258(6) 0.0320(6) 0.0224(6) -0.0014(5) -0.0023(5) -0.0047(5)
C6 0.0273(6) 0.0205(6) 0.0239(6) -0.0003(4) -0.0011(5) -0.0007(4)
C7 0.0246(6) 0.0261(6) 0.0221(6) 0.0050(4) 0.0001(4) -0.0025(5)
C8 0.0347(7) 0.0322(7) 0.0328(7) 0.0095(5) -0.0094(5) -0.0052(5)
C9 0.0261(6) 0.0283(6) 0.0202(6) -0.0025(5) -0.0025(4) -0.0009(5)
C10 0.0271(6) 0.0210(5) 0.0219(6) -0.0006(4) -0.0033(5) -0.0006(4)
C11 0.0289(6) 0.0284(6) 0.0397(7) 0.0056(5) 0.0030(5) 0.0001(5)
C12 0.0414(7) 0.0240(6) 0.0327(7) -0.0037(5) -0.0060(6) 0.0020(5)
N1 0.0269(5) 0.0290(5) 0.0311(6) 0.0039(4) -0.0051(4) -0.0005(4)
N2 0.0295(5) 0.0191(5) 0.0273(5) 0.0032(4) -0.0086(4) -0.0013(4)
N3 0.0277(5) 0.0240(5) 0.0275(5) 0.0055(4) -0.0057(4) 0.0001(4)
O1 0.0472(6) 0.0190(4) 0.0375(5) 0.0015(3) -0.0120(4) -0.0033(4)
O2 0.0412(5) 0.0227(4) 0.0220(4) 0.0012(3) -0.0064(4) -0.0012(4)

loop_
_atom_type_symbol
_atom_type_description
_atom_type_scat_dispersion_real
_atom_type_scat_dispersion_imag
_atom_type_scat_source
C C 0.0033 0.0016 'International Tables Vol C Tables 4.2.6.8 and 6.1.1.4'
H H 0 0 'International Tables Vol C Tables 4.2.6.8 and 6.1.1.4'
N N 0.0061 0.0033 'International Tables Vol C Tables 4.2.6.8 and 6.1.1.4'
O O 0.0106 0.006 'International Tables Vol C Tables 4.2.6.8 and 6.1.1.4'

loop_
_geom_angle_atom_site_label_1
_geom_angle_atom_site_label_2
_geom_angle_atom_site_label_3
_geom_angle
_geom_angle_site_symmetry_1
_geom_angle_site_symmetry_3
_geom_angle_publ_flag
N1 C1 C2 123.78(11) . . ?
C1 C2 C3 118.66(10) . . ?
C4 C3 C2 118.09(10) . . ?
C4 C3 C6 119.10(10) . . ?
C2 C3 C6 122.79(10) . . ?
C5 C4 C3 118.75(11) . . ?
N1 C5 C4 123.85(11) . . ?
O1 C6 N2 125.45(10) . . ?
O1 C6 C3 121.46(10) . . ?
N2 C6 C3 113.07(9) . . ?
N3 C7 C8 115.80(10) . . ?
N3 C7 C9 126.55(10) . . ?
C8 C7 C9 117.59(10) . . ?
C7 C9 C10 116.80(9) . . ?
O2 C10 C12 109.52(9) . . ?
O2 C10 C11 107.95(9) . . ?
C12 C10 C11 110.66(10) . . ?
O2 C10 C9 107.07(9) . . ?
C12 C10 C9 109.60(10) . . ?
C11 C10 C9 111.94(9) . . ?
C1 N1 C5 116.83(10) . . ?
C6 N2 N3 119.95(9) . . ?
C7 N3 N2 115.33(9) . . ?

loop_
_geom_bond_atom_site_label_1
_geom_bond_atom_site_label_2
_geom_bond_distance
_geom_bond_site_symmetry_2
_geom_bond_publ_flag
C1 N1 1.3360(16) . ?
C1 C2 1.3840(16) . ?
C2 C3 1.3920(15) . ?
C3 C4 1.3916(15) . ?
C3 C6 1.5040(15) . ?
C4 C5 1.3787(16) . ?
C5 N1 1.3397(16) . ?
C6 O1 1.2252(13) . ?
C6 N2 1.3518(14) . ?
C7 N3 1.2852(15) . ?
C7 C8 1.5011(15) . ?
C7 C9 1.5132(16) . ?
C9 C10 1.5410(16) . ?
C10 O2 1.4403(13) . ?
C10 C12 1.5175(16) . ?
C10 C11 1.5201(17) . ?
N2 N3 1.3922(13) . ?

loop_
_geom_hbond_atom_site_label_D
_geom_hbond_atom_site_label_H
_geom_hbond_atom_site_label_A
_geom_hbond_distance_DH
_geom_hbond_distance_HA
_geom_hbond_distance_DA
_geom_hbond_angle_DHA
_geom_hbond_site_symmetry_A
_geom_hbond_publ_flag
N2 H2A O2 0.898(15) 1.913(15) 2.7370(13) 151.8(12) . yes
O2 H2B N1 0.892(19) 1.903(19) 2.7778(13) 166.0(16) 3_666 yes

loop_
_geom_torsion_atom_site_label_1
_geom_torsion_atom_site_label_2
_geom_torsion_atom_site_label_3
_geom_torsion_atom_site_label_4
_geom_torsion
_geom_torsion_site_symmetry_1
_geom_torsion_site_symmetry_2
_geom_torsion_site_symmetry_3
_geom_torsion_site_symmetry_4
_geom_torsion_publ_flag
N1 C1 C2 C3 -1.19(18) . . . . ?
C1 C2 C3 C4 -0.68(16) . . . . ?
C1 C2 C3 C6 -178.96(11) . . . . ?
C2 C3 C4 C5 2.13(16) . . . . ?
C6 C3 C4 C5 -179.53(10) . . . . ?
C3 C4 C5 N1 -1.93(18) . . . . ?
C4 C3 C6 O1 -31.78(16) . . . . ?
C2 C3 C6 O1 146.48(12) . . . . ?
C4 C3 C6 N2 149.60(11) . . . . ?
C2 C3 C6 N2 -32.14(15) . . . . ?
N3 C7 C9 C10 -81.58(14) . . . . ?
C8 C7 C9 C10 101.38(12) . . . . ?
C7 C9 C10 O2 67.95(12) . . . . ?
C7 C9 C10 C12 -173.34(10) . . . . ?
C7 C9 C10 C11 -50.16(13) . . . . ?
C2 C1 N1 C5 1.47(18) . . . . ?
C4 C5 N1 C1 0.13(17) . . . . ?
O1 C6 N2 N3 5.75(18) . . . . ?
C3 C6 N2 N3 -175.69(10) . . . . ?
C8 C7 N3 N2 -178.06(10) . . . . ?
C9 C7 N3 N2 4.85(17) . . . . ?
C6 N2 N3 C7 -172.27(11) . . . . ?
